data_4502296
loop_
_publ_author_name
'Singh, Devendra'
'Bhattacharyya, Pradip K.'
'Baruah, Jubaraj B.'

_publ_section_title
;
 Structural Studies on Solvates of Cyclic Imide Tethered Carboxylic Acids
 with Pyridine and Quinoline
;
_journal_issue 1
_journal_name_full 'Crystal Growth &amp; Design'
_journal_page_first 348
_journal_paper_doi 10.1021/cg900938x
_journal_volume 10
_journal_year 2010
_chemical_formula_sum 'C34 H23 N3 O6'
_chemical_formula_weight 569.55
_chemical_name_systematic
; 
 ? 
;
_space_group_IT_number 14
_symmetry_cell_setting monoclinic
_symmetry_space_group_name_Hall '-P 2ybc'
_symmetry_space_group_name_H-M 'P 1 21/c 1'
_atom_sites_solution_hydrogens geom
_atom_sites_solution_primary direct
_atom_sites_solution_secondary difmap
_audit_creation_method SHELXL-97
_cell_angle_alpha 90.00
_cell_angle_beta 106.265(3)
_cell_angle_gamma 90.00
_cell_formula_units_Z 4
_cell_length_a 13.6989(7)
_cell_length_b 16.5216(8)
_cell_length_c 12.8230(7)
_cell_measurement_reflns_used 9864
_cell_measurement_temperature 296(2)
_cell_volume 2786.0(3)
_computing_cell_refinement 'Bruker SMART'
_computing_data_collection 'Bruker SMART'
_computing_data_reduction 'Bruker SAINT'
_computing_molecular_graphics 'Bruker SHELXTL'
_computing_publication_material 'Bruker SHELXTL'
_computing_structure_refinement 'SHELXL-97 (Sheldrick, 1997)'
_computing_structure_solution 'SHELXS-97 (Sheldrick, 1990)'
_diffrn_ambient_temperature 296(2)
_diffrn_measured_fraction_theta_full 0.998
_diffrn_measured_fraction_theta_max 0.998
_diffrn_measurement_device_type 'CCD area detector'
_diffrn_measurement_method 'phi and omega scans'
_diffrn_radiation_monochromator graphite
_diffrn_radiation_source 'fine-focus sealed tube'
_diffrn_radiation_type MoK\a
_diffrn_radiation_wavelength 0.71073
_diffrn_reflns_av_R_equivalents 0.0326
_diffrn_reflns_av_sigmaI/netI 0.0212
_diffrn_reflns_limit_h_max 16
_diffrn_reflns_limit_h_min -16
_diffrn_reflns_limit_k_max 19
_diffrn_reflns_limit_k_min -19
_diffrn_reflns_limit_l_max 15
_diffrn_reflns_limit_l_min -13
_diffrn_reflns_number 29891
_diffrn_reflns_theta_full 25.00
_diffrn_reflns_theta_max 25.00
_diffrn_reflns_theta_min 1.55
_exptl_absorpt_coefficient_mu 0.095
_exptl_absorpt_correction_type none
_exptl_crystal_colour Colorless
_exptl_crystal_density_diffrn 1.358
_exptl_crystal_density_method 'not measured'
_exptl_crystal_description Blocks
_exptl_crystal_F_000 1184
_exptl_crystal_size_max 0.38
_exptl_crystal_size_mid 0.26
_exptl_crystal_size_min 0.20
_refine_diff_density_max 0.233
_refine_diff_density_min -0.171
_refine_diff_density_rms 0.034
_refine_ls_extinction_method none
_refine_ls_goodness_of_fit_ref 1.064
_refine_ls_hydrogen_treatment constr
_refine_ls_matrix_type full
_refine_ls_number_parameters 390
_refine_ls_number_reflns 4894
_refine_ls_number_restraints 0
_refine_ls_restrained_S_all 1.064
_refine_ls_R_factor_all 0.0594
_refine_ls_R_factor_gt 0.0399
_refine_ls_shift/su_max 0.000
_refine_ls_shift/su_mean 0.000
_refine_ls_structure_factor_coef Fsqd
_refine_ls_weighting_details 'calc w=1/[\s^2^(Fo^2^)+(0.0410P)^2^+1.0803P] where P=(Fo^2^+2Fc^2^)/3'
_refine_ls_weighting_scheme calc
_refine_ls_wR_factor_gt 0.0941
_refine_ls_wR_factor_ref 0.1127
_reflns_number_gt 3670
_reflns_number_total 4894
_reflns_threshold_expression >2sigma(I)
_cod_data_source_file cg900938x_si_008.cif
_cod_data_source_block thtaqin
_cod_depositor_comments
;
The following automatic conversions were performed:

'_symmetry_cell_setting' value 'Monoclinic' changed to 'monoclinic'
according to /home/saulius/struct/CIF-dictionaries/cif_core.dic
dictionary named 'cif_core.dic' version 2.4.2 from
2011-04-26.

'_refine_ls_hydrogen_treatment' value 'CONSTR' changed
to 'constr' according to
/home/saulius/struct/CIF-dictionaries/cif_core.dic dictionary named
'cif_core.dic' version 2.4.2 from 2011-04-26.

Automatic conversion script
Id: cif_fix_values 1715 2011-07-08 13:25:40Z adriana 
;
_cod_original_cell_volume 2786.0(2)
_cod_original_sg_symbol_H-M P2(1)/c
_cod_database_code 4502296

loop_
_symmetry_equiv_pos_as_xyz
'x, y, z'
'-x, y+1/2, -z+1/2'
'-x, -y, -z'
'x, -y-1/2, z-1/2'

loop_
_atom_site_label
_atom_site_type_symbol
_atom_site_fract_x
_atom_site_fract_y
_atom_site_fract_z
_atom_site_U_iso_or_equiv
_atom_site_adp_type
_atom_site_occupancy
_atom_site_symmetry_multiplicity
_atom_site_calc_flag
_atom_site_refinement_flags
C1 C 0.66706(13) 0.52760(11) 0.68612(15) 0.0437(4) Uani 1 1 d .
N1 N 0.50595(10) 0.62599(9) 0.73162(11) 0.0417(4) Uani 1 1 d .
O1 O 0.74736(10) 0.50552(10) 0.65755(11) 0.0609(4) Uani 1 1 d .
H1 H 0.7878 0.4832 0.7089 0.091 Uiso 1 1 calc R
C2 C 0.59200(12) 0.57455(11) 0.59981(13) 0.0392(4) Uani 1 1 d .
N2 N 1.14701(12) 0.78281(10) 0.19855(13) 0.0542(4) Uani 1 1 d .
O2 O 0.65274(11) 0.50978(10) 0.77212(12) 0.0701(4) Uani 1 1 d .
C3 C 0.59693(13) 0.57273(11) 0.49249(14) 0.0424(4) Uani 1 1 d .
H3 H 0.6500 0.5454 0.4758 0.051 Uiso 1 1 calc R
N3 N 1.11940(12) 0.55969(10) 0.17527(13) 0.0554(4) Uani 1 1 d .
O3 O 0.28211(10) 0.71133(10) 0.36823(11) 0.0623(4) Uani 1 1 d .
H3A H 0.2421 0.7328 0.3157 0.093 Uiso 1 1 calc R
C4 C 0.52414(13) 0.61093(11) 0.41109(14) 0.0427(4) Uani 1 1 d .
H4 H 0.5288 0.6094 0.3401 0.051 Uiso 1 1 calc R
O4 O 0.38134(11) 0.70750(9) 0.25719(10) 0.0626(4) Uani 1 1 d .
C5 C 0.44414(13) 0.65160(11) 0.43395(13) 0.0400(4) Uani 1 1 d .
O5 O 0.36534(11) 0.54557(10) 0.71865(11) 0.0684(4) Uani 1 1 d .
C6 C 0.36658(13) 0.69278(11) 0.34366(14) 0.0437(4) Uani 1 1 d .
O6 O 0.65137(11) 0.70207(10) 0.80134(11) 0.0648(4) Uani 1 1 d .
C7 C 0.43928(13) 0.65547(11) 0.54052(14) 0.0408(4) Uani 1 1 d .
H7 H 0.3865 0.6834 0.5568 0.049 Uiso 1 1 calc R
C8 C 0.51239(13) 0.61804(11) 0.62224(13) 0.0391(4) Uani 1 1 d .
C9 C 0.43412(14) 0.58651(12) 0.77186(14) 0.0462(4) Uani 1 1 d .
C10 C 0.46210(14) 0.60575(12) 0.88993(14) 0.0459(4) Uani 1 1 d .
C11 C 0.41560(17) 0.58454(14) 0.96871(17) 0.0627(6) Uani 1 1 d .
H11 H 0.3564 0.5538 0.9517 0.075 Uiso 1 1 calc R
C12 C 0.46028(19) 0.61070(14) 1.07383(17) 0.0657(6) Uani 1 1 d .
H12 H 0.4310 0.5968 1.1286 0.079 Uiso 1 1 calc R
C13 C 0.54696(18) 0.65678(13) 1.09861(16) 0.0610(6) Uani 1 1 d .
H13 H 0.5751 0.6739 1.1698 0.073 Uiso 1 1 calc R
C14 C 0.59337(16) 0.67838(13) 1.01961(15) 0.0531(5) Uani 1 1 d .
H14 H 0.6522 0.7096 1.0365 0.064 Uiso 1 1 calc R
C15 C 0.54912(13) 0.65186(11) 0.91503(14) 0.0429(4) Uani 1 1 d .
C16 C 0.57975(14) 0.66540(12) 0.81417(14) 0.0452(4) Uani 1 1 d .
C17 C 1.18425(18) 0.81762(15) 0.12661(18) 0.0658(6) Uani 1 1 d .
H17 H 1.2539 0.8138 0.1361 0.079 Uiso 1 1 calc R
C18 C 1.1263(2) 0.86019(16) 0.0365(2) 0.0771(7) Uani 1 1 d .
H18 H 1.1565 0.8840 -0.0124 0.093 Uiso 1 1 calc R
C19 C 1.0245(2) 0.86579(15) 0.02218(19) 0.0751(7) Uani 1 1 d .
H19 H 0.9843 0.8939 -0.0372 0.090 Uiso 1 1 calc R
C20 C 0.97959(16) 0.82935(13) 0.09644(17) 0.0570(5) Uani 1 1 d .
C21 C 0.87439(18) 0.83248(16) 0.0891(2) 0.0781(7) Uani 1 1 d .
H21 H 0.8302 0.8595 0.0312 0.094 Uiso 1 1 calc R
C22 C 0.83764(19) 0.79699(18) 0.1644(3) 0.0834(8) Uani 1 1 d .
H22 H 0.7687 0.8009 0.1593 0.100 Uiso 1 1 calc R
C23 C 0.90176(19) 0.75455(16) 0.2498(2) 0.0750(7) Uani 1 1 d .
H23 H 0.8749 0.7291 0.3003 0.090 Uiso 1 1 calc R
C24 C 1.00299(17) 0.74950(13) 0.26073(18) 0.0601(5) Uani 1 1 d .
H24 H 1.0450 0.7209 0.3185 0.072 Uiso 1 1 calc R
C25 C 1.04465(14) 0.78767(11) 0.18449(15) 0.0474(5) Uani 1 1 d .
C26 C 1.15032(18) 0.59186(14) 0.09658(18) 0.0638(6) Uani 1 1 d .
H26 H 1.2198 0.5942 0.1043 0.077 Uiso 1 1 calc R
C27 C 1.0836(2) 0.62282(14) 0.00138(19) 0.0716(7) Uani 1 1 d .
H27 H 1.1084 0.6449 -0.0529 0.086 Uiso 1 1 calc R
C28 C 0.9828(2) 0.62005(13) -0.01001(18) 0.0697(7) Uani 1 1 d .
H28 H 0.9376 0.6402 -0.0729 0.084 Uiso 1 1 calc R
C29 C 0.94543(16) 0.58712(12) 0.07200(16) 0.0565(5) Uani 1 1 d .
C30 C 0.84167(18) 0.58336(15) 0.0677(2) 0.0729(7) Uani 1 1 d .
H30 H 0.7933 0.6033 0.0070 0.088 Uiso 1 1 calc R
C31 C 0.81135(19) 0.55121(16) 0.1504(2) 0.0804(7) Uani 1 1 d .
H31 H 0.7427 0.5506 0.1471 0.097 Uiso 1 1 calc R
C32 C 0.88278(19) 0.51882(15) 0.2410(2) 0.0766(7) Uani 1 1 d .
H32 H 0.8610 0.4955 0.2966 0.092 Uiso 1 1 calc R
C33 C 0.98365(17) 0.52110(13) 0.24843(18) 0.0628(6) Uani 1 1 d .
H33 H 1.0304 0.4994 0.3090 0.075 Uiso 1 1 calc R
C34 C 1.01764(15) 0.55614(11) 0.16498(15) 0.0499(5) Uani 1 1 d .

loop_
_atom_site_aniso_label
_atom_site_aniso_U_11
_atom_site_aniso_U_22
_atom_site_aniso_U_33
_atom_site_aniso_U_23
_atom_site_aniso_U_13
_atom_site_aniso_U_12
C1 0.0423(10) 0.0470(10) 0.0402(10) 0.0005(8) 0.0089(8) -0.0014(8)
N1 0.0407(8) 0.0551(9) 0.0294(7) -0.0007(6) 0.0100(6) -0.0017(7)
O1 0.0470(8) 0.0858(11) 0.0488(8) 0.0144(7) 0.0114(6) 0.0194(7)
C2 0.0362(9) 0.0454(10) 0.0343(9) -0.0005(8) 0.0074(7) -0.0041(7)
N2 0.0504(10) 0.0633(11) 0.0456(9) -0.0015(8) 0.0081(8) 0.0058(8)
O2 0.0695(10) 0.0928(12) 0.0519(9) 0.0285(8) 0.0236(7) 0.0250(8)
C3 0.0378(9) 0.0521(11) 0.0380(9) -0.0030(8) 0.0120(8) 0.0014(8)
N3 0.0563(10) 0.0555(10) 0.0472(10) 0.0040(8) 0.0029(8) 0.0074(8)
O3 0.0463(8) 0.0932(11) 0.0458(8) 0.0152(8) 0.0104(6) 0.0157(7)
C4 0.0456(10) 0.0524(11) 0.0304(9) -0.0016(8) 0.0113(8) -0.0041(8)
O4 0.0672(9) 0.0846(11) 0.0359(7) 0.0122(7) 0.0145(7) 0.0184(8)
C5 0.0380(9) 0.0478(10) 0.0324(9) -0.0006(8) 0.0071(7) -0.0039(8)
O5 0.0625(9) 0.0977(12) 0.0469(8) -0.0168(8) 0.0186(7) -0.0298(8)
C6 0.0435(10) 0.0507(11) 0.0348(10) -0.0021(8) 0.0073(8) -0.0005(8)
O6 0.0587(9) 0.0861(11) 0.0502(8) -0.0045(8) 0.0162(7) -0.0231(8)
C7 0.0387(9) 0.0492(10) 0.0353(9) 0.0008(8) 0.0115(7) 0.0009(8)
C8 0.0389(9) 0.0486(10) 0.0303(9) -0.0014(7) 0.0106(7) -0.0046(8)
C9 0.0435(10) 0.0587(12) 0.0374(10) -0.0020(9) 0.0127(8) -0.0032(9)
C10 0.0506(11) 0.0535(11) 0.0349(9) -0.0023(8) 0.0141(8) 0.0014(9)
C11 0.0714(14) 0.0764(15) 0.0484(12) -0.0066(11) 0.0301(11) -0.0144(11)
C12 0.0921(17) 0.0731(15) 0.0411(12) -0.0028(10) 0.0339(12) -0.0004(13)
C13 0.0863(16) 0.0652(14) 0.0304(10) -0.0050(9) 0.0142(10) 0.0084(12)
C14 0.0588(12) 0.0588(12) 0.0370(10) -0.0044(9) 0.0056(9) 0.0016(9)
C15 0.0479(10) 0.0476(10) 0.0318(9) 0.0012(8) 0.0092(8) 0.0063(8)
C16 0.0426(10) 0.0536(11) 0.0379(10) 0.0003(8) 0.0088(8) -0.0006(9)
C17 0.0610(13) 0.0805(16) 0.0582(14) -0.0005(12) 0.0203(11) 0.0012(12)
C18 0.100(2) 0.0824(17) 0.0542(14) 0.0064(13) 0.0308(14) 0.0023(15)
C19 0.0923(19) 0.0748(16) 0.0479(13) 0.0049(12) 0.0028(13) 0.0201(14)
C20 0.0576(12) 0.0564(12) 0.0481(12) -0.0104(10) 0.0003(10) 0.0105(10)
C21 0.0603(15) 0.0788(17) 0.0798(18) -0.0203(14) -0.0057(13) 0.0191(12)
C22 0.0561(14) 0.0894(19) 0.103(2) -0.0389(17) 0.0200(15) -0.0059(14)
C23 0.0739(16) 0.0762(16) 0.0820(18) -0.0297(14) 0.0336(14) -0.0202(13)
C24 0.0660(14) 0.0607(13) 0.0524(12) -0.0114(10) 0.0147(10) -0.0068(10)
C25 0.0474(11) 0.0488(11) 0.0415(10) -0.0121(8) 0.0050(8) 0.0029(8)
C26 0.0690(14) 0.0618(14) 0.0579(13) 0.0022(11) 0.0133(11) 0.0053(11)
C27 0.0989(19) 0.0622(14) 0.0517(13) 0.0090(11) 0.0175(13) 0.0103(13)
C28 0.0881(18) 0.0587(14) 0.0469(13) 0.0039(10) -0.0063(12) 0.0174(12)
C29 0.0661(13) 0.0427(11) 0.0476(12) -0.0039(9) -0.0055(10) 0.0076(9)
C30 0.0599(14) 0.0646(15) 0.0741(16) -0.0081(13) -0.0144(12) 0.0122(11)
C31 0.0572(14) 0.0717(16) 0.102(2) -0.0103(15) 0.0046(14) -0.0044(12)
C32 0.0769(17) 0.0655(15) 0.0863(18) 0.0017(13) 0.0213(14) -0.0071(13)
C33 0.0662(14) 0.0560(13) 0.0588(13) 0.0069(10) 0.0052(11) 0.0042(10)
C34 0.0553(12) 0.0397(10) 0.0453(11) -0.0022(8) -0.0011(9) 0.0061(9)

loop_
_atom_type_symbol
_atom_type_description
_atom_type_scat_dispersion_real
_atom_type_scat_dispersion_imag
_atom_type_scat_source
C C 0.0033 0.0016 'International Tables Vol C Tables 4.2.6.8 and 6.1.1.4'
H H 0.0000 0.0000 'International Tables Vol C Tables 4.2.6.8 and 6.1.1.4'
N N 0.0061 0.0033 'International Tables Vol C Tables 4.2.6.8 and 6.1.1.4'
O O 0.0106 0.0060 'International Tables Vol C Tables 4.2.6.8 and 6.1.1.4'

loop_
_geom_angle_atom_site_label_1
_geom_angle_atom_site_label_2
_geom_angle_atom_site_label_3
_geom_angle
O2 C1 O1 123.55(17)
O2 C1 C2 123.13(16)
O1 C1 C2 113.28(15)
C9 N1 C16 111.84(14)
C9 N1 C8 124.16(14)
C16 N1 C8 123.45(14)
C1 O1 H1 109.5
C3 C2 C8 117.93(15)
C3 C2 C1 120.26(15)
C8 C2 C1 121.74(15)
C17 N2 C25 118.08(18)
C4 C3 C2 120.80(16)
C4 C3 H3 119.6
C2 C3 H3 119.6
C26 N3 C34 118.98(18)
C6 O3 H3A 109.5
C3 C4 C5 120.62(16)
C3 C4 H4 119.7
C5 C4 H4 119.7
C4 C5 C7 119.32(16)
C4 C5 C6 119.26(15)
C7 C5 C6 121.39(16)
O4 C6 O3 123.87(17)
O4 C6 C5 122.48(16)
O3 C6 C5 113.65(15)
C8 C7 C5 120.22(16)
C8 C7 H7 119.9
C5 C7 H7 119.9
C7 C8 C2 121.07(15)
C7 C8 N1 118.15(15)
C2 C8 N1 120.78(15)
O5 C9 N1 125.04(17)
O5 C9 C10 129.34(17)
N1 C9 C10 105.61(15)
C15 C10 C11 121.09(18)
C15 C10 C9 108.41(15)
C11 C10 C9 130.49(18)
C10 C11 C12 117.6(2)
C10 C11 H11 121.2
C12 C11 H11 121.2
C13 C12 C11 121.15(19)
C13 C12 H12 119.4
C11 C12 H12 119.4
C12 C13 C14 121.25(19)
C12 C13 H13 119.4
C14 C13 H13 119.4
C15 C14 C13 117.5(2)
C15 C14 H14 121.2
C13 C14 H14 121.2
C10 C15 C14 121.32(17)
C10 C15 C16 108.53(15)
C14 C15 C16 130.15(18)
O6 C16 N1 125.01(17)
O6 C16 C15 129.45(17)
N1 C16 C15 105.53(15)
N2 C17 C18 124.2(2)
N2 C17 H17 117.9
C18 C17 H17 117.9
C19 C18 C17 118.1(2)
C19 C18 H18 120.9
C17 C18 H18 120.9
C18 C19 C20 120.5(2)
C18 C19 H19 119.8
C20 C19 H19 119.8
C19 C20 C25 117.0(2)
C19 C20 C21 124.7(2)
C25 C20 C21 118.3(2)
C22 C21 C20 121.0(2)
C22 C21 H21 119.5
C20 C21 H21 119.5
C21 C22 C23 120.4(2)
C21 C22 H22 119.8
C23 C22 H22 119.8
C24 C23 C22 121.1(3)
C24 C23 H23 119.5
C22 C23 H23 119.5
C23 C24 C25 120.1(2)
C23 C24 H24 120.0
C25 C24 H24 120.0
N2 C25 C20 122.09(19)
N2 C25 C24 118.81(18)
C20 C25 C24 119.10(19)
N3 C26 C27 123.1(2)
N3 C26 H26 118.5
C27 C26 H26 118.5
C28 C27 C26 118.7(2)
C28 C27 H27 120.6
C26 C27 H27 120.6
C27 C28 C29 120.7(2)
C27 C28 H28 119.7
C29 C28 H28 119.7
C28 C29 C30 124.3(2)
C28 C29 C34 117.2(2)
C30 C29 C34 118.5(2)
C31 C30 C29 121.0(2)
C31 C30 H30 119.5
C29 C30 H30 119.5
C30 C31 C32 120.3(2)
C30 C31 H31 119.8
C32 C31 H31 119.8
C33 C32 C31 120.6(3)
C33 C32 H32 119.7
C31 C32 H32 119.7
C32 C33 C34 120.3(2)
C32 C33 H33 119.8
C34 C33 H33 119.8
N3 C34 C33 119.44(17)
N3 C34 C29 121.36(19)
C33 C34 C29 119.2(2)

loop_
_geom_bond_atom_site_label_1
_geom_bond_atom_site_label_2
_geom_bond_distance
C1 O2 1.209(2)
C1 O1 1.305(2)
C1 C2 1.499(2)
N1 C9 1.394(2)
N1 C16 1.402(2)
N1 C8 1.436(2)
O1 H1 0.8200
C2 C3 1.397(2)
C2 C8 1.401(2)
N2 C17 1.306(3)
N2 C25 1.365(2)
C3 C4 1.378(2)
C3 H3 0.9300
N3 C26 1.311(3)
N3 C34 1.364(2)
O3 C6 1.318(2)
O3 H3A 0.8200
C4 C5 1.385(2)
C4 H4 0.9300
O4 C6 1.206(2)
C5 C7 1.388(2)
C5 C6 1.498(2)
O5 C9 1.204(2)
O6 C16 1.203(2)
C7 C8 1.377(2)
C7 H7 0.9300
C9 C10 1.488(2)
C10 C15 1.375(3)
C10 C11 1.382(3)
C11 C12 1.384(3)
C11 H11 0.9300
C12 C13 1.371(3)
C12 H12 0.9300
C13 C14 1.385(3)
C13 H13 0.9300
C14 C15 1.379(3)
C14 H14 0.9300
C15 C16 1.484(2)
C17 C18 1.395(3)
C17 H17 0.9300
C18 C19 1.357(3)
C18 H18 0.9300
C19 C20 1.406(3)
C19 H19 0.9300
C20 C25 1.407(3)
C20 C21 1.419(3)
C21 C22 1.343(4)
C21 H21 0.9300
C22 C23 1.387(4)
C22 H22 0.9300
C23 C24 1.357(3)
C23 H23 0.9300
C24 C25 1.411(3)
C24 H24 0.9300
C26 C27 1.401(3)
C26 H26 0.9300
C27 C28 1.348(3)
C27 H27 0.9300
C28 C29 1.402(3)
C28 H28 0.9300
C29 C30 1.408(3)
C29 C34 1.415(3)
C30 C31 1.351(4)
C30 H30 0.9300
C31 C32 1.399(4)
C31 H31 0.9300
C32 C33 1.359(3)
C32 H32 0.9300
C33 C34 1.406(3)
C33 H33 0.9300

loop_
_geom_torsion_atom_site_label_1
_geom_torsion_atom_site_label_2
_geom_torsion_atom_site_label_3
_geom_torsion_atom_site_label_4
_geom_torsion
O2 C1 C2 C3 -160.69(19)
O1 C1 C2 C3 17.0(2)
O2 C1 C2 C8 16.1(3)
O1 C1 C2 C8 -166.18(16)
C8 C2 C3 C4 -1.6(3)
C1 C2 C3 C4 175.38(16)
C2 C3 C4 C5 -0.4(3)
C3 C4 C5 C7 1.7(3)
C3 C4 C5 C6 179.74(16)
C4 C5 C6 O4 -16.6(3)
C7 C5 C6 O4 161.41(18)
C4 C5 C6 O3 163.76(17)
C7 C5 C6 O3 -18.3(2)
C4 C5 C7 C8 -1.1(3)
C6 C5 C7 C8 -179.06(16)
C5 C7 C8 C2 -0.9(3)
C5 C7 C8 N1 177.98(15)
C3 C2 C8 C7 2.2(3)
C1 C2 C8 C7 -174.69(16)
C3 C2 C8 N1 -176.64(15)
C1 C2 C8 N1 6.5(3)
C9 N1 C8 C7 73.2(2)
C16 N1 C8 C7 -116.03(19)
C9 N1 C8 C2 -108.0(2)
C16 N1 C8 C2 62.9(2)
C16 N1 C9 O5 -176.83(19)
C8 N1 C9 O5 -5.1(3)
C16 N1 C9 C10 2.8(2)
C8 N1 C9 C10 174.54(15)
O5 C9 C10 C15 177.3(2)
N1 C9 C10 C15 -2.3(2)
O5 C9 C10 C11 -2.5(4)
N1 C9 C10 C11 177.9(2)
C15 C10 C11 C12 -0.6(3)
C9 C10 C11 C12 179.2(2)
C10 C11 C12 C13 0.7(4)
C11 C12 C13 C14 -0.5(4)
C12 C13 C14 C15 0.1(3)
C11 C10 C15 C14 0.2(3)
C9 C10 C15 C14 -179.59(17)
C11 C10 C15 C16 -179.23(19)
C9 C10 C15 C16 1.0(2)
C13 C14 C15 C10 0.1(3)
C13 C14 C15 C16 179.38(19)
C9 N1 C16 O6 178.07(19)
C8 N1 C16 O6 6.2(3)
C9 N1 C16 C15 -2.2(2)
C8 N1 C16 C15 -174.05(15)
C10 C15 C16 O6 -179.6(2)
C14 C15 C16 O6 1.0(4)
C10 C15 C16 N1 0.7(2)
C14 C15 C16 N1 -178.69(19)
C25 N2 C17 C18 0.6(3)
N2 C17 C18 C19 -0.2(4)
C17 C18 C19 C20 -0.1(4)
C18 C19 C20 C25 0.0(3)
C18 C19 C20 C21 179.4(2)
C19 C20 C21 C22 -179.0(2)
C25 C20 C21 C22 0.3(3)
C20 C21 C22 C23 -1.7(4)
C21 C22 C23 C24 1.6(4)
C22 C23 C24 C25 -0.1(3)
C17 N2 C25 C20 -0.7(3)
C17 N2 C25 C24 179.19(19)
C19 C20 C25 N2 0.4(3)
C21 C20 C25 N2 -178.98(18)
C19 C20 C25 C24 -179.48(19)
C21 C20 C25 C24 1.1(3)
C23 C24 C25 N2 178.86(19)
C23 C24 C25 C20 -1.3(3)
C34 N3 C26 C27 -0.2(3)
N3 C26 C27 C28 0.4(4)
C26 C27 C28 C29 0.2(3)
C27 C28 C29 C30 178.6(2)
C27 C28 C29 C34 -1.1(3)
C28 C29 C30 C31 -179.5(2)
C34 C29 C30 C31 0.2(3)
C29 C30 C31 C32 -1.8(4)
C30 C31 C32 C33 1.7(4)
C31 C32 C33 C34 0.0(4)
C26 N3 C34 C33 179.4(2)
C26 N3 C34 C29 -0.7(3)
C32 C33 C34 N3 178.3(2)
C32 C33 C34 C29 -1.6(3)
C28 C29 C34 N3 1.3(3)
C30 C29 C34 N3 -178.43(19)
C28 C29 C34 C33 -178.79(19)
C30 C29 C34 C33 1.5(3)

loop_
_cod_related_entry_id
_cod_related_entry_database
_cod_related_entry_code
1 ChemSpider 30661378
